data_9005411
loop_
_publ_author_name
'Scordari, F.'
'Schingaro, E.'
'Pedrazzi, G.'

_publ_section_title
;
 Crystal chemistry of melanites from Mt. Vulture (Southern Italy)
 Sample: LC10
;
_journal_name_full 'European Journal of Mineralogy'
_journal_page_first 855
_journal_page_last 869
_journal_volume 11
_journal_year 1999
_chemical_compound_source 'Mt. Vulture, Southern Italy'
_chemical_formula_sum 'Al0.55 Ca2.799 Fe1.432 H0.12 Mg0.051 Mn0.069 O12 Si2.85 Ti0.231'
_chemical_name_mineral Melanite
_space_group_IT_number 230
_symmetry_space_group_name_Hall '-I 4bd 2c 3'
_symmetry_space_group_name_H-M 'I a -3 d'
_cell_angle_alpha 90
_cell_angle_beta 90
_cell_angle_gamma 90
_cell_length_a 12.013
_cell_length_b 12.013
_cell_length_c 12.013
_cell_formula_units_Z 8
_cell_volume 1733.622
_database_code_amcsd 0006796
_exptl_crystal_density_diffrn 3.795
_cod_original_formula_sum 'Ca2.799 Mg.051 Mn.069 Fe1.432 Al.55 Ti.231 Si2.85 O12 H.12'
_cod_database_code 9005411

loop_
_space_group_symop_operation_xyz
x,y,z
1/2+x,1/2+y,1/2+z
z,1/2-x,1/2+y
1/2+z,-x,+y
-y,1/2+z,1/2-x
1/2-y,+z,-x
x,1/2-y,1/2+z
1/2+x,-y,+z
-z,1/2+x,1/2-y
1/2-z,+x,-y
y,1/2-z,1/2+x
1/2+y,-z,+x
-x,1/2+y,1/2-z
1/2-x,+y,-z
3/4+x,1/4-z,3/4-y
1/4+x,3/4-z,1/4-y
3/4-z,1/4+y,3/4+x
1/4-z,3/4+y,1/4+x
3/4+y,1/4-x,3/4-z
1/4+y,3/4-x,1/4-z
3/4-x,1/4+z,3/4+y
1/4-x,3/4+z,1/4+y
3/4+z,1/4-y,3/4-x
1/4+z,3/4-y,1/4-x
3/4-y,1/4+x,3/4+z
1/4-y,3/4+x,1/4+z
1/4+x,1/4+z,1/4+y
3/4+x,3/4+z,3/4+y
1/4-z,1/4-y,1/4-x
3/4-z,3/4-y,3/4-x
1/4+y,1/4+x,1/4+z
3/4+y,3/4+x,3/4+z
1/4-x,1/4-z,1/4-y
3/4-x,3/4-z,3/4-y
1/4+z,1/4+y,1/4+x
3/4+z,3/4+y,3/4+x
1/4-y,1/4-x,1/4-z
3/4-y,3/4-x,3/4-z
1/2+z,x,1/2-y
+z,1/2+x,-y
1/2-y,-z,1/2+x
-y,1/2-z,+x
1/2+x,y,1/2-z
+x,1/2+y,-z
1/2-z,-x,1/2+y
-z,1/2-x,+y
1/2+y,z,1/2-x
+y,1/2+z,-x
1/2-x,-y,1/2+z
-x,1/2-y,+z
1/2-z,1/2+x,y
-z,+x,1/2+y
1/2+y,1/2-z,-x
+y,-z,1/2-x
1/2-x,1/2+y,z
-x,+y,1/2+z
1/2+z,1/2-x,-y
+z,-x,1/2-y
1/2-y,1/2+z,x
-y,+z,1/2+x
1/2+x,1/2-y,-z
+x,-y,1/2-z
3/4-x,3/4+z,1/4-y
1/4-x,1/4+z,3/4-y
3/4+z,3/4-y,1/4+x
1/4+z,1/4-y,3/4+x
3/4-y,3/4+x,1/4-z
1/4-y,1/4+x,3/4-z
3/4+x,3/4-z,1/4+y
1/4+x,1/4-z,3/4+y
3/4-z,3/4+y,1/4-x
1/4-z,1/4+y,3/4-x
3/4+y,3/4-x,1/4+z
1/4+y,1/4-x,3/4+z
1/4-x,3/4-z,3/4+y
3/4-x,1/4-z,1/4+y
1/4+z,3/4+y,3/4-x
3/4+z,1/4+y,1/4-x
1/4-y,3/4-x,3/4+z
3/4-y,1/4-x,1/4+z
1/4+x,3/4+z,3/4-y
3/4+x,1/4+z,1/4-y
1/4-z,3/4-y,3/4+x
3/4-z,1/4-y,1/4+x
1/4+y,3/4+x,3/4-z
3/4+y,1/4+x,1/4-z
-z,-x,-y
1/2-z,1/2-x,1/2-y
y,z,x
1/2+y,1/2+z,1/2+x
-x,-y,-z
1/2-x,1/2-y,1/2-z
z,x,y
1/2+z,1/2+x,1/2+y
-y,-z,-x
1/2-y,1/2-z,1/2-x

loop_
_atom_site_label
_atom_site_fract_x
_atom_site_fract_y
_atom_site_fract_z
_atom_site_occupancy
_atom_site_U_iso_or_equiv
CaX 0.12500 0.00000 0.25000 0.93300 0.00697
MgX 0.12500 0.00000 0.25000 0.01700 0.00697
MnX 0.12500 0.00000 0.25000 0.02300 0.00697
FeX 0.12500 0.00000 0.25000 0.02700 0.00697
AlY 0.00000 0.00000 0.00000 0.27500 0.00545
FeY 0.00000 0.00000 0.00000 0.63500 0.00545
TiY 0.00000 0.00000 0.00000 0.09000 0.00545
SiZ 0.37500 0.00000 0.25000 0.95000 0.00456
FeZ 0.37500 0.00000 0.25000 0.02700 0.00456
TiZ 0.37500 0.00000 0.25000 0.01700 0.00456
O 0.03857 0.04760 0.65420 0.99000 0.00747
O-H 0.03857 0.04760 0.65420 0.01000 0.00747

loop_
_cod_related_entry_id
_cod_related_entry_database
_cod_related_entry_code
1 AMCSD 0006796
